data_1543255
loop_
_publ_author_name
'Bern\`es, Sylvain'
'Torrens, Hugo'

_publ_section_title
;
 Bis(pentafluorobenzenethiolato-\k<i>S</i>){(pentafluorophenyl)phenyl[3,4,5,6-tetrafluoro-2-(pentafluorophenylsulfanyl)phenyl]phosphane-\k^2^<i>P</i>,<i>S</i>}platinum(II)
 dichloromethane hemisolvate
;
_journal_coeditor_code FF4006
_journal_issue 5
_journal_name_full IUCrData
_journal_page_first x160696
_journal_paper_doi 10.1107/S2414314616006969
_journal_volume 1
_journal_year 2016
_chemical_formula_iupac '[Pt (C6 F5 S)2 (C24 H5 F14 P S)], 0.5C H2 Cl2'
_chemical_formula_moiety 'C36 H5 F24 P Pt S3, 0.5(C1 H2 Cl2)'
_chemical_formula_sum 'C36.5 H6 Cl F24 P Pt S3'
_chemical_formula_weight 1258.10
_chemical_name_systematic
'Bis(pentafluorobenzenethiolato-\k<i>S</i>){(pentafluorophenyl)phenyl[3,4,5,6-tetrafluoro-2-(pentafluorophenylsulfanyl)phenyl]phosphane-\k^2^<i>P</i>,<i>S</i>}platinum(II) dichloromethane hemisolvate'
_space_group_crystal_system triclinic
_space_group_IT_number 2
_space_group_name_Hall '-P 1'
_space_group_name_H-M_alt 'P -1'
_symmetry_space_group_name_Hall '-P 1'
_symmetry_space_group_name_H-M 'P -1'
_atom_sites_solution_hydrogens geom
_atom_sites_solution_primary direct
_atom_sites_solution_secondary difmap
_audit_creation_method SHELXL-2014/7
_cell_angle_alpha 104.477(8)
_cell_angle_beta 96.359(8)
_cell_angle_gamma 111.675(7)
_cell_formula_units_Z 2
_cell_length_a 11.2908(10)
_cell_length_b 13.8516(14)
_cell_length_c 14.6956(17)
_cell_measurement_reflns_used 75
_cell_measurement_temperature 296.0(10)
_cell_measurement_theta_max 12.51
_cell_measurement_theta_min 3.63
_cell_volume 2014.6(4)
_computing_cell_refinement
;
XSCANS (Bruker, 1997)
;
_computing_data_collection
;
XSCANS (Bruker, 1997)
;
_computing_data_reduction
;
XSCANS (Bruker, 1997)
;
_computing_molecular_graphics
;
SHELXTL (Sheldrick, 2008)
;
_computing_publication_material
;
SHELXL2014 (Sheldrick, 2015)
;
_computing_structure_refinement
;
SHELXL2014 (Sheldrick, 2015)
;
_computing_structure_solution
;
SHELXS2013 (Sheldrick, 2008)
;
_diffrn_ambient_temperature 296.0(10)
_diffrn_measured_fraction_theta_full 1.000
_diffrn_measured_fraction_theta_max 0.980
_diffrn_measurement_device_type 'Bruker P4'
_diffrn_measurement_method '2\q/\w scans'
_diffrn_radiation_monochromator graphite
_diffrn_radiation_type MoK\a
_diffrn_radiation_wavelength 0.71073
_diffrn_reflns_av_R_equivalents 0.0355
_diffrn_reflns_limit_h_max 8
_diffrn_reflns_limit_h_min -14
_diffrn_reflns_limit_k_max 16
_diffrn_reflns_limit_k_min -16
_diffrn_reflns_limit_l_max 19
_diffrn_reflns_limit_l_min -19
_diffrn_reflns_number 15487
_diffrn_reflns_theta_full 25.242
_diffrn_reflns_theta_max 27.499
_diffrn_reflns_theta_min 1.842
_diffrn_standards_decay_% 1.5
_diffrn_standards_interval_count 97
_diffrn_standards_number 3
_exptl_absorpt_coefficient_mu 3.886
_exptl_absorpt_correction_T_max 0.897
_exptl_absorpt_correction_T_min 0.521
_exptl_absorpt_correction_type psi-scan
_exptl_absorpt_process_details
;
(XSCANS; Bruker, 1997)
;
_exptl_crystal_colour yellow
_exptl_crystal_density_diffrn 2.074
_exptl_crystal_description plate
_exptl_crystal_F_000 1198
_exptl_crystal_size_max 0.65
_exptl_crystal_size_mid 0.40
_exptl_crystal_size_min 0.24
_refine_diff_density_max 0.986
_refine_diff_density_min -0.736
_refine_ls_extinction_method none
_refine_ls_goodness_of_fit_ref 1.023
_refine_ls_hydrogen_treatment constr
_refine_ls_matrix_type full
_refine_ls_number_constraints 0
_refine_ls_number_parameters 614
_refine_ls_number_reflns 9078
_refine_ls_number_restraints 0
_refine_ls_restrained_S_all 1.023
_refine_ls_R_factor_all 0.0521
_refine_ls_R_factor_gt 0.0368
_refine_ls_shift/su_max 0.002
_refine_ls_shift/su_mean 0.000
_refine_ls_structure_factor_coef Fsqd
_refine_ls_weighting_details 'w=1/[\s^2^(Fo^2^)+(0.0456P)^2^+0.2045P] where P=(Fo^2^+2Fc^2^)/3'
_refine_ls_weighting_scheme calc
_refine_ls_wR_factor_gt 0.0824
_refine_ls_wR_factor_ref 0.0890
_reflns_number_gt 7392
_reflns_number_total 9078
_reflns_threshold_expression 'I > 2\s(I)'
_cod_data_source_file ff4006sup1.cif
_cod_data_source_block I
_cod_original_formula_sum 'C36.50 H6 Cl F24 P Pt S3'
_cod_database_code 1543255

loop_
_space_group_symop_operation_xyz
'x, y, z'
'-x, -y, -z'

loop_
_atom_site_type_symbol
_atom_site_label
_atom_site_fract_x
_atom_site_fract_y
_atom_site_fract_z
_atom_site_U_iso_or_equiv
_atom_site_adp_type
_atom_site_calc_flag
_atom_site_occupancy
Pt Pt1 0.65934(2) 0.65231(2) 0.20934(2) 0.04309(7) Uani d 1
P P1 0.66292(11) 0.81991(9) 0.24844(8) 0.0446(2) Uani d 1
S S1 0.67412(16) 0.65984(11) 0.36926(9) 0.0672(4) Uani d 1
S S2 0.64217(13) 0.47144(9) 0.15065(9) 0.0547(3) Uani d 1
S S3 0.64754(11) 0.64869(9) 0.05284(8) 0.0475(2) Uani d 1
C C1 0.5663(6) 0.5315(4) 0.3703(3) 0.0612(13) Uani d 1
C C2 0.6101(8) 0.4739(5) 0.4213(4) 0.0757(17) Uani d 1
F F2 0.7365(5) 0.5210(4) 0.4704(3) 0.1082(13) Uani d 1
C C3 0.5288(14) 0.3739(7) 0.4240(7) 0.127(4) Uani d 1
F F3 0.5813(10) 0.3252(5) 0.4758(6) 0.210(4) Uani d 1
C C4 0.4052(16) 0.3291(8) 0.3786(9) 0.157(7) Uani d 1
F F4 0.3278(10) 0.2290(5) 0.3779(6) 0.282(6) Uani d 1
C C5 0.3544(11) 0.3813(12) 0.3270(7) 0.165(7) Uani d 1
F F5 0.2305(6) 0.3384(8) 0.2828(4) 0.268(6) Uani d 1
C C6 0.4387(8) 0.4863(7) 0.3266(5) 0.101(2) Uani d 1
F F6 0.3857(4) 0.5362(7) 0.2785(4) 0.164(3) Uani d 1
C C7 0.7545(4) 0.4551(4) 0.2305(3) 0.0497(10) Uani d 1
C C8 0.8822(5) 0.5310(4) 0.2722(4) 0.0620(13) Uani d 1
F F8 0.9267(3) 0.6259(3) 0.2523(3) 0.0864(10) Uani d 1
C C9 0.9678(6) 0.5139(5) 0.3327(5) 0.0808(17) Uani d 1
F F9 1.0905(4) 0.5897(4) 0.3704(4) 0.1235(16) Uani d 1
C C10 0.9278(6) 0.4175(5) 0.3555(5) 0.0793(17) Uani d 1
F F10 1.0090(5) 0.3995(4) 0.4144(4) 0.1265(17) Uani d 1
C C11 0.8028(6) 0.3391(4) 0.3152(5) 0.0739(15) Uani d 1
F F11 0.7620(4) 0.2454(3) 0.3374(3) 0.1091(13) Uani d 1
C C12 0.7197(5) 0.3587(4) 0.2537(4) 0.0582(12) Uani d 1
F F12 0.5975(3) 0.2795(2) 0.2166(3) 0.0790(9) Uani d 1
C C13 0.7970(5) 0.6531(4) 0.0211(3) 0.0537(11) Uani d 1
C C14 0.7924(6) 0.5610(5) -0.0456(4) 0.0671(14) Uani d 1
F F14 0.6794(4) 0.4732(3) -0.0847(3) 0.0896(11) Uani d 1
C C15 0.9053(8) 0.5589(6) -0.0719(5) 0.092(2) Uani d 1
F F15 0.8988(6) 0.4678(4) -0.1353(4) 0.142(2) Uani d 1
C C16 1.0213(8) 0.6482(7) -0.0332(6) 0.096(2) Uani d 1
F F16 1.1287(5) 0.6446(5) -0.0603(4) 0.153(2) Uani d 1
C C17 1.0287(6) 0.7398(6) 0.0309(5) 0.0805(17) Uani d 1
F F17 1.1407(4) 0.8280(4) 0.0671(4) 0.1148(14) Uani d 1
C C18 0.9160(5) 0.7421(4) 0.0597(4) 0.0607(12) Uani d 1
F F18 0.9254(3) 0.8324(3) 0.1254(2) 0.0766(9) Uani d 1
C C19 0.6525(4) 0.7785(4) 0.0507(3) 0.0508(11) Uani d 1
C C20 0.6550(5) 0.8036(4) -0.0341(4) 0.0579(12) Uani d 1
F F20 0.6669(3) 0.7372(3) -0.1115(2) 0.0757(9) Uani d 1
C C21 0.6500(5) 0.8998(5) -0.0397(4) 0.0694(15) Uani d 1
F F21 0.6537(4) 0.9256(3) -0.1213(3) 0.0968(12) Uani d 1
C C22 0.6388(5) 0.9701(4) 0.0404(5) 0.0675(15) Uani d 1
F F22 0.6332(4) 1.0638(3) 0.0362(3) 0.0926(11) Uani d 1
C C23 0.6337(5) 0.9442(4) 0.1259(4) 0.0591(12) Uani d 1
F F23 0.6178(3) 1.0127(3) 0.1998(3) 0.0800(9) Uani d 1
C C24 0.6438(4) 0.8506(4) 0.1336(4) 0.0515(11) Uani d 1
C C25 0.5295(4) 0.8324(3) 0.3027(4) 0.0511(11) Uani d 1
C C26 0.4054(5) 0.7983(4) 0.2474(4) 0.0616(13) Uani d 1
F F26 0.3832(3) 0.7639(3) 0.1508(3) 0.0839(10) Uani d 1
C C27 0.3012(5) 0.7975(5) 0.2881(5) 0.0782(17) Uani d 1
F F27 0.1825(3) 0.7649(4) 0.2310(4) 0.1137(15) Uani d 1
C C28 0.3180(6) 0.8296(5) 0.3867(5) 0.0766(18) Uani d 1
F F28 0.2158(4) 0.8293(3) 0.4255(4) 0.1141(15) Uani d 1
C C29 0.4365(6) 0.8610(4) 0.4428(5) 0.0700(16) Uani d 1
F F29 0.4538(4) 0.8940(3) 0.5394(3) 0.0961(12) Uani d 1
C C30 0.5405(5) 0.8624(4) 0.4017(4) 0.0580(12) Uani d 1
F F30 0.6563(3) 0.8964(3) 0.4627(2) 0.0738(8) Uani d 1
C C31 0.8149(4) 0.9318(4) 0.3230(3) 0.0478(10) Uani d 1
C C32 0.8251(5) 1.0370(4) 0.3632(4) 0.0572(12) Uani d 1
H H32A 0.7514 1.0521 0.3567 0.069 Uiso calc 1
C C33 0.9454(5) 1.1192(4) 0.4130(4) 0.0663(14) Uani d 1
H H33A 0.9529 1.1900 0.4403 0.080 Uiso calc 1
C C34 1.0556(5) 1.0972(5) 0.4227(4) 0.0708(15) Uani d 1
H H34A 1.1370 1.1533 0.4551 0.085 Uiso calc 1
C C35 1.0437(5) 0.9921(5) 0.3841(4) 0.0688(14) Uani d 1
H H35A 1.1169 0.9766 0.3920 0.083 Uiso calc 1
C C36 0.9245(4) 0.9097(4) 0.3341(3) 0.0545(11) Uani d 1
H H36A 0.9174 0.8388 0.3077 0.065 Uiso calc 1
C C37 1.0152(16) 1.0944(13) 0.1602(11) 0.102(5) Uani d 0.5
H H37A 0.9769 1.0370 0.1884 0.123 Uiso calc 0.5
H H37B 1.1064 1.1356 0.1937 0.123 Uiso calc 0.5
Cl Cl1 0.9371(4) 1.1786(4) 0.1773(3) 0.1127(13) Uani d 0.5
Cl Cl2 1.0064(5) 1.0342(4) 0.0376(3) 0.1166(14) Uani d 0.5

loop_
_atom_site_aniso_label
_atom_site_aniso_U_11
_atom_site_aniso_U_22
_atom_site_aniso_U_33
_atom_site_aniso_U_12
_atom_site_aniso_U_13
_atom_site_aniso_U_23
Pt1 0.04474(10) 0.03828(10) 0.04831(10) 0.01929(7) 0.01035(7) 0.01377(7)
P1 0.0437(6) 0.0404(6) 0.0534(6) 0.0214(5) 0.0117(5) 0.0142(5)
S1 0.0982(10) 0.0519(7) 0.0473(6) 0.0300(7) 0.0092(7) 0.0137(5)
S2 0.0682(7) 0.0411(6) 0.0552(7) 0.0264(6) 0.0074(6) 0.0123(5)
S3 0.0457(6) 0.0452(6) 0.0483(6) 0.0172(5) 0.0088(5) 0.0123(5)
C1 0.073(3) 0.064(3) 0.045(3) 0.027(3) 0.021(3) 0.014(2)
C2 0.115(5) 0.061(3) 0.066(3) 0.042(4) 0.048(4) 0.026(3)
F2 0.131(4) 0.145(4) 0.097(3) 0.089(3) 0.035(3) 0.065(3)
C3 0.227(12) 0.080(5) 0.113(7) 0.071(7) 0.114(8) 0.053(5)
F3 0.390(12) 0.148(5) 0.229(7) 0.166(7) 0.191(8) 0.150(6)
C4 0.176(13) 0.090(7) 0.116(9) -0.032(7) 0.101(10) -0.010(6)
F4 0.396(12) 0.098(4) 0.229(8) -0.045(6) 0.218(9) 0.011(4)
C5 0.107(8) 0.191(13) 0.078(6) -0.037(8) 0.049(6) -0.017(6)
F5 0.109(4) 0.344(11) 0.123(4) -0.084(6) 0.048(4) -0.043(6)
C6 0.089(5) 0.132(7) 0.058(4) 0.023(5) 0.027(4) 0.020(4)
F6 0.079(3) 0.319(9) 0.094(3) 0.076(4) 0.015(2) 0.076(5)
C7 0.052(3) 0.044(2) 0.059(3) 0.027(2) 0.016(2) 0.015(2)
C8 0.054(3) 0.049(3) 0.089(4) 0.024(2) 0.023(3) 0.023(3)
F8 0.0592(18) 0.0622(19) 0.140(3) 0.0174(15) 0.026(2) 0.045(2)
C9 0.052(3) 0.068(4) 0.110(5) 0.021(3) -0.001(3) 0.020(3)
F9 0.061(2) 0.094(3) 0.184(5) 0.018(2) -0.019(3) 0.032(3)
C10 0.072(4) 0.071(4) 0.100(5) 0.043(3) -0.006(3) 0.025(3)
F10 0.119(3) 0.110(3) 0.143(4) 0.059(3) -0.033(3) 0.038(3)
C11 0.090(4) 0.053(3) 0.088(4) 0.040(3) 0.008(3) 0.025(3)
F11 0.124(3) 0.073(2) 0.140(4) 0.046(2) 0.003(3) 0.054(2)
C12 0.062(3) 0.044(3) 0.067(3) 0.026(2) 0.012(2) 0.012(2)
F12 0.0678(19) 0.0492(16) 0.106(3) 0.0121(15) 0.0022(18) 0.0277(17)
C13 0.057(3) 0.062(3) 0.053(3) 0.030(2) 0.021(2) 0.025(2)
C14 0.086(4) 0.064(3) 0.059(3) 0.039(3) 0.023(3) 0.016(3)
F14 0.106(3) 0.067(2) 0.077(2) 0.033(2) 0.018(2) -0.0010(17)
C15 0.120(6) 0.099(5) 0.092(5) 0.073(5) 0.054(5) 0.029(4)
F15 0.181(5) 0.128(4) 0.147(4) 0.100(4) 0.085(4) 0.017(3)
C16 0.092(5) 0.132(7) 0.107(5) 0.076(5) 0.058(5) 0.049(5)
F16 0.121(4) 0.205(6) 0.184(5) 0.106(4) 0.095(4) 0.060(4)
C17 0.056(3) 0.101(5) 0.092(4) 0.033(3) 0.031(3) 0.038(4)
F17 0.059(2) 0.143(4) 0.140(4) 0.031(2) 0.040(2) 0.052(3)
C18 0.060(3) 0.066(3) 0.060(3) 0.030(3) 0.020(2) 0.017(3)
F18 0.0597(18) 0.071(2) 0.077(2) 0.0132(15) 0.0176(16) 0.0061(17)
C19 0.042(2) 0.055(3) 0.059(3) 0.020(2) 0.009(2) 0.026(2)
C20 0.051(3) 0.064(3) 0.059(3) 0.017(2) 0.010(2) 0.029(2)
F20 0.087(2) 0.086(2) 0.0540(17) 0.0305(18) 0.0163(16) 0.0286(16)
C21 0.057(3) 0.077(4) 0.076(4) 0.017(3) 0.004(3) 0.049(3)
F21 0.099(3) 0.102(3) 0.092(2) 0.026(2) 0.011(2) 0.065(2)
C22 0.051(3) 0.058(3) 0.100(4) 0.021(2) 0.001(3) 0.043(3)
F22 0.087(2) 0.068(2) 0.134(3) 0.0332(18) 0.006(2) 0.058(2)
C23 0.051(3) 0.052(3) 0.078(3) 0.026(2) 0.008(2) 0.024(3)
F23 0.089(2) 0.0583(18) 0.105(3) 0.0456(17) 0.015(2) 0.0261(18)
C24 0.043(2) 0.049(2) 0.067(3) 0.021(2) 0.011(2) 0.023(2)
C25 0.048(2) 0.037(2) 0.065(3) 0.0167(19) 0.013(2) 0.011(2)
C26 0.056(3) 0.054(3) 0.073(3) 0.024(2) 0.017(3) 0.016(3)
F26 0.0481(17) 0.100(3) 0.089(2) 0.0215(17) 0.0051(16) 0.024(2)
C27 0.049(3) 0.071(4) 0.121(6) 0.026(3) 0.026(3) 0.037(4)
F27 0.051(2) 0.137(4) 0.156(4) 0.039(2) 0.022(2) 0.050(3)
C28 0.071(4) 0.058(3) 0.118(5) 0.035(3) 0.051(4) 0.031(3)
F28 0.089(3) 0.104(3) 0.178(4) 0.052(2) 0.086(3) 0.047(3)
C29 0.084(4) 0.049(3) 0.087(4) 0.031(3) 0.045(3) 0.021(3)
F29 0.126(3) 0.068(2) 0.099(3) 0.039(2) 0.066(2) 0.0197(19)
C30 0.057(3) 0.042(2) 0.074(3) 0.019(2) 0.024(3) 0.015(2)
F30 0.074(2) 0.076(2) 0.0663(18) 0.0274(17) 0.0228(17) 0.0169(16)
C31 0.047(2) 0.046(2) 0.049(2) 0.019(2) 0.012(2) 0.0139(19)
C32 0.054(3) 0.047(3) 0.068(3) 0.022(2) 0.011(2) 0.014(2)
C33 0.070(3) 0.043(3) 0.073(3) 0.012(2) 0.014(3) 0.015(2)
C34 0.048(3) 0.069(4) 0.074(4) 0.005(3) 0.002(3) 0.021(3)
C35 0.052(3) 0.078(4) 0.072(3) 0.028(3) 0.009(3) 0.016(3)
C36 0.047(2) 0.057(3) 0.058(3) 0.023(2) 0.009(2) 0.013(2)
C37 0.099(10) 0.095(10) 0.093(10) 0.021(8) 0.002(8) 0.035(8)
Cl1 0.103(3) 0.120(3) 0.107(3) 0.035(2) 0.025(2) 0.039(2)
Cl2 0.107(3) 0.123(4) 0.132(4) 0.043(3) 0.047(3) 0.060(3)

loop_
_atom_type_symbol
_atom_type_description
_atom_type_scat_dispersion_real
_atom_type_scat_dispersion_imag
_atom_type_scat_source
C C 0.0033 0.0016 'International Tables Vol C Tables 4.2.6.8 and 6.1.1.4'
H H 0.0000 0.0000 'International Tables Vol C Tables 4.2.6.8 and 6.1.1.4'
F F 0.0171 0.0103 'International Tables Vol C Tables 4.2.6.8 and 6.1.1.4'
P P 0.1023 0.0942 'International Tables Vol C Tables 4.2.6.8 and 6.1.1.4'
S S 0.1246 0.1234 'International Tables Vol C Tables 4.2.6.8 and 6.1.1.4'
Cl Cl 0.1484 0.1585 'International Tables Vol C Tables 4.2.6.8 and 6.1.1.4'
Pt Pt -1.7033 8.3905 'International Tables Vol C Tables 4.2.6.8 and 6.1.1.4'

loop_
_geom_angle_atom_site_label_1
_geom_angle_atom_site_label_2
_geom_angle_atom_site_label_3
_geom_angle_site_symmetry_1
_geom_angle
P1 Pt1 S3 . 89.63(4)
P1 Pt1 S1 . 89.40(5)
S3 Pt1 S1 . 178.81(4)
P1 Pt1 S2 . 173.59(4)
S3 Pt1 S2 . 84.72(4)
S1 Pt1 S2 . 96.28(5)
C31 P1 C25 . 107.8(2)
C31 P1 C24 . 104.1(2)
C25 P1 C24 . 106.7(2)
C31 P1 Pt1 . 116.75(15)
C25 P1 Pt1 . 114.57(15)
C24 P1 Pt1 . 105.86(15)
C1 S1 Pt1 . 106.76(17)
C7 S2 Pt1 . 108.35(15)
C13 S3 C19 . 102.4(2)
C13 S3 Pt1 . 109.13(17)
C19 S3 Pt1 . 105.85(16)
C6 C1 C2 . 117.3(7)
C6 C1 S1 . 122.4(6)
C2 C1 S1 . 120.2(5)
F2 C2 C3 . 120.0(8)
F2 C2 C1 . 118.2(5)
C3 C2 C1 . 121.8(9)
C4 C3 F3 . 122.7(11)
C4 C3 C2 . 120.3(11)
F3 C3 C2 . 117.0(12)
C3 C4 F4 . 119.8(17)
C3 C4 C5 . 121.3(10)
F4 C4 C5 . 118.8(16)
F5 C5 C4 . 121.9(14)
F5 C5 C6 . 120.0(16)
C4 C5 C6 . 118.1(11)
F6 C6 C1 . 122.2(8)
F6 C6 C5 . 116.7(10)
C1 C6 C5 . 121.1(10)
C12 C7 C8 . 114.9(5)
C12 C7 S2 . 120.0(4)
C8 C7 S2 . 125.0(4)
F8 C8 C9 . 117.2(5)
F8 C8 C7 . 119.6(5)
C9 C8 C7 . 123.2(5)
F9 C9 C8 . 120.7(6)
F9 C9 C10 . 119.4(6)
C8 C9 C10 . 119.9(5)
F10 C10 C11 . 119.8(6)
F10 C10 C9 . 120.9(6)
C11 C10 C9 . 119.3(5)
F11 C11 C10 . 120.0(5)
F11 C11 C12 . 120.7(6)
C10 C11 C12 . 119.2(5)
F12 C12 C11 . 117.0(5)
F12 C12 C7 . 119.5(5)
C11 C12 C7 . 123.5(5)
C18 C13 C14 . 118.5(5)
C18 C13 S3 . 124.0(4)
C14 C13 S3 . 117.4(4)
F14 C14 C13 . 120.5(5)
F14 C14 C15 . 119.4(5)
C13 C14 C15 . 120.1(6)
F15 C15 C16 . 120.9(6)
F15 C15 C14 . 119.0(7)
C16 C15 C14 . 120.1(6)
F16 C16 C17 . 119.7(8)
F16 C16 C15 . 119.1(7)
C17 C16 C15 . 121.2(6)
F17 C17 C16 . 121.5(6)
F17 C17 C18 . 119.3(6)
C16 C17 C18 . 119.2(6)
F18 C18 C13 . 120.6(4)
F18 C18 C17 . 118.6(5)
C13 C18 C17 . 120.8(5)
C20 C19 C24 . 120.5(5)
C20 C19 S3 . 119.5(4)
C24 C19 S3 . 119.8(4)
F20 C20 C19 . 120.6(5)
F20 C20 C21 . 118.5(5)
C19 C20 C21 . 120.9(5)
F21 C21 C20 . 121.5(6)
F21 C21 C22 . 119.4(5)
C20 C21 C22 . 119.1(5)
F22 C22 C21 . 120.0(5)
F22 C22 C23 . 119.8(6)
C21 C22 C23 . 120.2(5)
F23 C23 C24 . 121.0(5)
F23 C23 C22 . 117.8(5)
C24 C23 C22 . 121.2(5)
C23 C24 C19 . 117.9(5)
C23 C24 P1 . 124.1(4)
C19 C24 P1 . 117.7(3)
C26 C25 C30 . 115.4(4)
C26 C25 P1 . 121.6(4)
C30 C25 P1 . 122.4(4)
F26 C26 C27 . 117.7(5)
F26 C26 C25 . 120.2(4)
C27 C26 C25 . 122.1(5)
F27 C27 C26 . 119.8(6)
F27 C27 C28 . 120.1(5)
C26 C27 C28 . 120.1(6)
F28 C28 C29 . 121.0(7)
F28 C28 C27 . 119.5(6)
C29 C28 C27 . 119.5(5)
C28 C29 F29 . 119.7(5)
C28 C29 C30 . 120.1(6)
F29 C29 C30 . 120.1(6)
F30 C30 C29 . 116.6(5)
F30 C30 C25 . 120.7(4)
C29 C30 C25 . 122.7(5)
C36 C31 C32 . 120.0(4)
C36 C31 P1 . 117.3(3)
C32 C31 P1 . 122.6(4)
C33 C32 C31 . 119.3(5)
C33 C32 H32A . 120.3
C31 C32 H32A . 120.3
C32 C33 C34 . 120.6(5)
C32 C33 H33A . 119.7
C34 C33 H33A . 119.7
C35 C34 C33 . 119.5(5)
C35 C34 H34A . 120.2
C33 C34 H34A . 120.2
C36 C35 C34 . 120.4(5)
C36 C35 H35A . 119.8
C34 C35 H35A . 119.8
C35 C36 C31 . 120.1(5)
C35 C36 H36A . 119.9
C31 C36 H36A . 119.9
Cl1 C37 Cl2 . 112.9(9)
Cl1 C37 H37A . 109.0
Cl2 C37 H37A . 109.0
Cl1 C37 H37B . 109.0
Cl2 C37 H37B . 109.0
H37A C37 H37B . 107.8
Cl2 Cl2 C37 2_775 160.4(8)

loop_
_geom_bond_atom_site_label_1
_geom_bond_atom_site_label_2
_geom_bond_site_symmetry_2
_geom_bond_distance
Pt1 P1 . 2.2315(11)
Pt1 S3 . 2.2757(12)
Pt1 S1 . 2.3107(13)
Pt1 S2 . 2.3627(12)
P1 C31 . 1.821(5)
P1 C25 . 1.823(5)
P1 C24 . 1.851(5)
S1 C1 . 1.750(6)
S2 C7 . 1.747(5)
S3 C13 . 1.784(5)
S3 C19 . 1.787(5)
C1 C6 . 1.344(9)
C1 C2 . 1.396(8)
C2 F2 . 1.353(8)
C2 C3 . 1.364(10)
C3 C4 . 1.314(18)
C3 F3 . 1.356(13)
C4 F4 . 1.335(11)
C4 C5 . 1.38(2)
C5 F5 . 1.313(13)
C5 C6 . 1.416(15)
C6 F6 . 1.338(11)
C7 C12 . 1.387(7)
C7 C8 . 1.386(7)
C8 F8 . 1.343(6)
C8 C9 . 1.366(8)
C9 F9 . 1.339(7)
C9 C10 . 1.383(9)
C10 F10 . 1.324(7)
C10 C11 . 1.372(8)
C11 F11 . 1.344(6)
C11 C12 . 1.377(8)
C12 F12 . 1.349(6)
C13 C18 . 1.380(7)
C13 C14 . 1.380(7)
C14 F14 . 1.334(7)
C14 C15 . 1.381(9)
C15 F15 . 1.339(8)
C15 C16 . 1.362(11)
C16 F16 . 1.332(7)
C16 C17 . 1.346(10)
C17 F17 . 1.327(8)
C17 C18 . 1.392(7)
C18 F18 . 1.336(6)
C19 C20 . 1.375(7)
C19 C24 . 1.407(7)
C20 F20 . 1.327(6)
C20 C21 . 1.376(8)
C21 F21 . 1.335(6)
C21 C22 . 1.379(8)
C22 F22 . 1.339(6)
C22 C23 . 1.391(8)
C23 F23 . 1.330(6)
C23 C24 . 1.373(7)
C25 C26 . 1.384(7)
C25 C30 . 1.387(7)
C26 F26 . 1.341(6)
C26 C27 . 1.376(7)
C27 F27 . 1.348(7)
C27 C28 . 1.374(10)
C28 F28 . 1.341(6)
C28 C29 . 1.343(9)
C29 F29 . 1.345(7)
C29 C30 . 1.376(7)
C30 F30 . 1.344(6)
C31 C36 . 1.383(6)
C31 C32 . 1.385(6)
C32 C33 . 1.377(7)
C32 H32A . 0.9300
C33 C34 . 1.386(8)
C33 H33A . 0.9300
C34 C35 . 1.374(8)
C34 H34A . 0.9300
C35 C36 . 1.371(7)
C35 H35A . 0.9300
C36 H36A . 0.9300
C37 Cl1 . 1.692(17)
C37 Cl2 . 1.760(15)
C37 H37A . 0.9700
C37 H37B . 0.9700
Cl2 Cl2 2_775 1.217(9)

loop_
_geom_torsion_atom_site_label_1
_geom_torsion_atom_site_label_2
_geom_torsion_atom_site_label_3
_geom_torsion_atom_site_label_4
_geom_torsion_site_symmetry_4
_geom_torsion
Pt1 S1 C1 C6 . -55.3(5)
Pt1 S1 C1 C2 . 127.6(4)
C6 C1 C2 F2 . -176.2(5)
S1 C1 C2 F2 . 1.1(7)
C6 C1 C2 C3 . 2.5(8)
S1 C1 C2 C3 . 179.8(5)
F2 C2 C3 C4 . 178.2(7)
C1 C2 C3 C4 . -0.5(11)
F2 C2 C3 F3 . -1.2(9)
C1 C2 C3 F3 . -179.9(5)
F3 C3 C4 F4 . -3.8(14)
C2 C3 C4 F4 . 176.9(7)
F3 C3 C4 C5 . 179.5(8)
C2 C3 C4 C5 . 0.1(15)
C3 C4 C5 F5 . -178.6(8)
F4 C4 C5 F5 . 4.6(16)
C3 C4 C5 C6 . -1.8(16)
F4 C4 C5 C6 . -178.5(7)
C2 C1 C6 F6 . 177.9(6)
S1 C1 C6 F6 . 0.6(9)
C2 C1 C6 C5 . -4.1(9)
S1 C1 C6 C5 . 178.6(6)
F5 C5 C6 F6 . -1.1(12)
C4 C5 C6 F6 . -178.0(8)
F5 C5 C6 C1 . -179.2(7)
C4 C5 C6 C1 . 3.9(13)
Pt1 S2 C7 C12 . 139.5(4)
Pt1 S2 C7 C8 . -42.9(4)
C12 C7 C8 F8 . 178.2(4)
S2 C7 C8 F8 . 0.5(7)
C12 C7 C8 C9 . -0.8(8)
S2 C7 C8 C9 . -178.5(5)
F8 C8 C9 F9 . 0.4(9)
C7 C8 C9 F9 . 179.4(6)
F8 C8 C9 C10 . -179.7(6)
C7 C8 C9 C10 . -0.7(10)
F9 C9 C10 F10 . 0.3(11)
C8 C9 C10 F10 . -179.6(6)
F9 C9 C10 C11 . -178.7(6)
C8 C9 C10 C11 . 1.4(10)
F10 C10 C11 F11 . 1.7(10)
C9 C10 C11 F11 . -179.4(6)
F10 C10 C11 C12 . -179.6(6)
C9 C10 C11 C12 . -0.7(10)
F11 C11 C12 F12 . -0.7(8)
C10 C11 C12 F12 . -179.4(5)
F11 C11 C12 C7 . 177.8(5)
C10 C11 C12 C7 . -0.9(9)
C8 C7 C12 F12 . -179.9(4)
S2 C7 C12 F12 . -2.1(6)
C8 C7 C12 C11 . 1.5(8)
S2 C7 C12 C11 . 179.4(4)
C19 S3 C13 C18 . 45.1(5)
Pt1 S3 C13 C18 . -66.8(5)
C19 S3 C13 C14 . -135.4(4)
Pt1 S3 C13 C14 . 112.7(4)
C18 C13 C14 F14 . 180.0(5)
S3 C13 C14 F14 . 0.5(7)
C18 C13 C14 C15 . 0.6(8)
S3 C13 C14 C15 . -178.9(5)
F14 C14 C15 F15 . -0.8(10)
C13 C14 C15 F15 . 178.6(6)
F14 C14 C15 C16 . 179.5(6)
C13 C14 C15 C16 . -1.1(11)
F15 C15 C16 F16 . 0.9(12)
C14 C15 C16 F16 . -179.4(7)
F15 C15 C16 C17 . -179.7(7)
C14 C15 C16 C17 . 0.0(12)
F16 C16 C17 F17 . 1.1(12)
C15 C16 C17 F17 . -178.3(7)
F16 C16 C17 C18 . -179.1(6)
C15 C16 C17 C18 . 1.5(12)
C14 C13 C18 F18 . -179.2(5)
S3 C13 C18 F18 . 0.3(8)
C14 C13 C18 C17 . 1.0(8)
S3 C13 C18 C17 . -179.5(5)
F17 C17 C18 F18 . -2.0(9)
C16 C17 C18 F18 . 178.1(6)
F17 C17 C18 C13 . 177.8(5)
C16 C17 C18 C13 . -2.0(10)
C13 S3 C19 C20 . 61.7(4)
Pt1 S3 C19 C20 . 176.0(4)
C13 S3 C19 C24 . -123.0(4)
Pt1 S3 C19 C24 . -8.7(4)
C24 C19 C20 F20 . 178.1(4)
S3 C19 C20 F20 . -6.7(7)
C24 C19 C20 C21 . 0.4(8)
S3 C19 C20 C21 . 175.6(4)
F20 C20 C21 F21 . 1.6(8)
C19 C20 C21 F21 . 179.4(5)
F20 C20 C21 C22 . -179.5(5)
C19 C20 C21 C22 . -1.8(8)
F21 C21 C22 F22 . -0.8(8)
C20 C21 C22 F22 . -179.7(5)
F21 C21 C22 C23 . 179.5(5)
C20 C21 C22 C23 . 0.6(8)
F22 C22 C23 F23 . 2.8(7)
C21 C22 C23 F23 . -177.5(5)
F22 C22 C23 C24 . -177.7(4)
C21 C22 C23 C24 . 2.0(8)
F23 C23 C24 C19 . 176.2(4)
C22 C23 C24 C19 . -3.3(7)
F23 C23 C24 P1 . -10.0(7)
C22 C23 C24 P1 . 170.5(4)
C20 C19 C24 C23 . 2.1(7)
S3 C19 C24 C23 . -173.1(4)
C20 C19 C24 P1 . -172.1(4)
S3 C19 C24 P1 . 12.7(5)
C31 P1 C24 C23 . -60.2(4)
C25 P1 C24 C23 . 53.7(5)
Pt1 P1 C24 C23 . 176.2(4)
C31 P1 C24 C19 . 113.6(4)
C25 P1 C24 C19 . -132.5(4)
Pt1 P1 C24 C19 . -10.0(4)
C31 P1 C25 C26 . 149.1(4)
C24 P1 C25 C26 . 37.7(5)
Pt1 P1 C25 C26 . -79.1(4)
C31 P1 C25 C30 . -39.8(5)
C24 P1 C25 C30 . -151.1(4)
Pt1 P1 C25 C30 . 92.0(4)
C30 C25 C26 F26 . -177.6(5)
P1 C25 C26 F26 . -6.0(7)
C30 C25 C26 C27 . 1.9(8)
P1 C25 C26 C27 . 173.6(4)
F26 C26 C27 F27 . -1.3(8)
C25 C26 C27 F27 . 179.1(5)
F26 C26 C27 C28 . 178.5(5)
C25 C26 C27 C28 . -1.0(9)
F27 C27 C28 F28 . -0.7(9)
C26 C27 C28 F28 . 179.4(5)
F27 C27 C28 C29 . 179.4(6)
C26 C27 C28 C29 . -0.4(9)
F28 C28 C29 F29 . -0.8(8)
C27 C28 C29 F29 . 179.0(5)
F28 C28 C29 C30 . -179.0(5)
C27 C28 C29 C30 . 0.8(9)
C28 C29 C30 F30 . 179.0(5)
F29 C29 C30 F30 . 0.8(7)
C28 C29 C30 C25 . 0.2(8)
F29 C29 C30 C25 . -178.1(4)
C26 C25 C30 F30 . 179.7(4)
P1 C25 C30 F30 . 8.1(7)
C26 C25 C30 C29 . -1.5(7)
P1 C25 C30 C29 . -173.1(4)
C25 P1 C31 C36 . 143.3(4)
C24 P1 C31 C36 . -103.6(4)
Pt1 P1 C31 C36 . 12.6(4)
C25 P1 C31 C32 . -40.3(5)
C24 P1 C31 C32 . 72.8(4)
Pt1 P1 C31 C32 . -171.0(3)
C36 C31 C32 C33 . 1.0(7)
P1 C31 C32 C33 . -175.3(4)
C31 C32 C33 C34 . 0.1(8)
C32 C33 C34 C35 . -1.4(9)
C33 C34 C35 C36 . 1.7(9)
C34 C35 C36 C31 . -0.6(8)
C32 C31 C36 C35 . -0.7(7)
P1 C31 C36 C35 . 175.8(4)
Cl1 C37 Cl2 Cl2 2_775 -137(2)

_cod_database_fobs_code 1543255
